data_8106656
loop_
_publ_author_name
'Jin, Jun-Cheng'
'Fu, Ai-Yun'
'Sun, Chuan-Bo'
'Zhang, Yue-Hua'

_publ_section_title
;
 The crystal structure of
 amine-(4-(1H-1,2,4-triazol-1-yl)benzoato-\kN)silver(I) dihydrate,
 C9H13AgN4O4
;
_journal_issue 5
_journal_name_full 'Zeitschrift f\"ur Kristallographie - New Crystal Structures'
_journal_page_first 725
_journal_page_last 726
_journal_paper_doi 10.1515/ncrs-2016-0370
_journal_volume 232
_journal_year 2017
_chemical_formula_sum 'C9 H13 Ag N4 O4'
_chemical_formula_weight 349.10
_space_group_IT_number 15
_space_group_name_Hall '-C 2yc'
_space_group_name_H-M_alt 'C 1 2/c 1'
_symmetry_cell_setting monoclinic
_symmetry_space_group_name_H-M 'C 1 2/c 1'
_atom_sites_solution_hydrogens geom
_atom_sites_solution_primary direct
_atom_sites_solution_secondary difmap
_cell_angle_alpha 90.00
_cell_angle_beta 119.488(2)
_cell_angle_gamma 90.00
_cell_formula_units_Z 8
_cell_length_a 28.123(3)
_cell_length_b 7.0409(7)
_cell_length_c 14.1954(15)
_cell_measurement_reflns_used 6280
_cell_measurement_temperature 296(2)
_cell_measurement_theta_max 31.216
_cell_measurement_theta_min 2.87
_cell_volume 2446.7(4)
_computing_cell_refinement 'Bruker SMART'
_computing_data_collection 'Bruker SMART'
_computing_data_reduction 'Bruker SAINT'
_computing_molecular_graphics 'Bruker SHELXTL'
_computing_publication_material 'Bruker SHELXTL'
_computing_structure_refinement 'SHELXL-97 (Sheldrick, 1997)'
_computing_structure_solution 'SHELXS-97 (Sheldrick, 1990)'
_diffrn_ambient_temperature 296(2)
_diffrn_measured_fraction_theta_full 0.999
_diffrn_measured_fraction_theta_max 0.999
_diffrn_measurement_device_type 'CCD area detector'
_diffrn_measurement_method 'phi and omega scans'
_diffrn_radiation_monochromator graphite
_diffrn_radiation_source 'fine-focus sealed tube'
_diffrn_radiation_type MoK\a
_diffrn_radiation_wavelength 0.71073
_diffrn_reflns_av_R_equivalents 0.0221
_diffrn_reflns_av_sigmaI/netI 0.0201
_diffrn_reflns_limit_h_max 33
_diffrn_reflns_limit_h_min -33
_diffrn_reflns_limit_k_max 8
_diffrn_reflns_limit_k_min -8
_diffrn_reflns_limit_l_max 8
_diffrn_reflns_limit_l_min -16
_diffrn_reflns_number 6809
_diffrn_reflns_theta_full 25.02
_diffrn_reflns_theta_max 25.02
_diffrn_reflns_theta_min 1.66
_exptl_absorpt_coefficient_mu 1.661
_exptl_absorpt_correction_T_max 0.5285
_exptl_absorpt_correction_T_min 0.5219
_exptl_absorpt_correction_type multi-scan
_exptl_absorpt_process_details sadabs
_exptl_crystal_colour colourless
_exptl_crystal_density_diffrn 1.895
_exptl_crystal_density_method 'not measured'
_exptl_crystal_description block
_exptl_crystal_F_000 1392
_exptl_crystal_size_max 0.45
_exptl_crystal_size_mid 0.44
_exptl_crystal_size_min 0.44
_refine_diff_density_max 0.456
_refine_diff_density_min -0.300
_refine_diff_density_rms 0.074
_refine_ls_extinction_coef 0.00356(17)
_refine_ls_extinction_expression Fc^*^=kFc[1+0.001xFc^2^\l^3^/sin(2\q)]^-1/4^
_refine_ls_extinction_method SHELXL
_refine_ls_goodness_of_fit_ref 1.084
_refine_ls_hydrogen_treatment mixed
_refine_ls_matrix_type full
_refine_ls_number_parameters 165
_refine_ls_number_reflns 2162
_refine_ls_number_restraints 0
_refine_ls_restrained_S_all 1.084
_refine_ls_R_factor_all 0.0217
_refine_ls_R_factor_gt 0.0206
_refine_ls_shift/su_max 0.004
_refine_ls_shift/su_mean 0.000
_refine_ls_structure_factor_coef Fsqd
_refine_ls_weighting_details 'calc w=1/[\s^2^(Fo^2^)+(0.0276P)^2^+2.5228P] where P=(Fo^2^+2Fc^2^)/3'
_refine_ls_weighting_scheme calc
_refine_ls_wR_factor_gt 0.0551
_refine_ls_wR_factor_ref 0.0558
_reflns_number_gt 2059
_reflns_number_total 2162
_reflns_threshold_expression >2sigma(I)
_cod_data_source_file suppl_ncrs-2016-0370_suppl.cif
_cod_data_source_block 2
_cod_depositor_comments
;
The following automatic conversions were performed:

data item '_symmetry_cell_setting' value 'Monoclinic' was changed to
'monoclinic' in accordance with the built-in table derived from the
CIF Core dictionary named 'cif_core.dic' version 2.4.5 last updated
on 2014-11-21.

Automatic conversion script
Id: cif_fix_values 8738 2021-04-28 16:35:53Z antanas 
;
_cod_original_cell_volume 2446.8(4)
_cod_original_sg_symbol_H-M C2/c
_cod_database_code 8106656

loop_
_symmetry_equiv_pos_as_xyz
'x, y, z'
'-x, y, -z+1/2'
'x+1/2, y+1/2, z'
'-x+1/2, y+1/2, -z+1/2'
'-x, -y, -z'
'x, -y, z-1/2'
'-x+1/2, -y+1/2, -z'
'x+1/2, -y+1/2, z-1/2'

loop_
_atom_site_label
_atom_site_type_symbol
_atom_site_fract_x
_atom_site_fract_y
_atom_site_fract_z
_atom_site_U_iso_or_equiv
_atom_site_adp_type
_atom_site_occupancy
_atom_site_symmetry_multiplicity
_atom_site_calc_flag
_atom_site_refinement_flags
_atom_site_disorder_assembly
_atom_site_disorder_group
Ag1 Ag 0.678450(7) 0.98414(3) 0.574758(15) 0.04372(11) Uani 1 1 d . . .
N1 N 0.51628(6) 0.7931(2) 0.46418(12) 0.0275(3) Uani 1 1 d . . .
N2 N 0.51053(7) 0.8321(3) 0.36477(14) 0.0386(4) Uani 1 1 d . . .
N3 N 0.59629(6) 0.8859(2) 0.49576(14) 0.0312(4) Uani 1 1 d . . .
N4 N 0.75492(7) 1.1243(3) 0.66580(16) 0.0442(4) Uani 1 1 d . . .
H4A H 0.7502 1.2491 0.6554 0.066 Uiso 1 1 calc R . .
H4B H 0.7780 1.0839 0.6443 0.066 Uiso 1 1 calc R . .
H4C H 0.7685 1.0985 0.7358 0.066 Uiso 1 1 calc R . .
O1 O 0.29277(7) 0.4563(2) 0.40628(14) 0.0468(4) Uani 1 1 d . . .
O2 O 0.33745(7) 0.4960(2) 0.58475(14) 0.0436(4) Uani 1 1 d . . .
O3 O 0.19373(7) 0.3757(3) 0.39389(18) 0.0646(5) Uani 1 1 d . . .
H3C H 0.2250 0.3861 0.3989 0.078 Uiso 1 1 d R . .
H3D H 0.1881 0.2594 0.4013 0.078 Uiso 1 1 d R . .
O4 O 0.12189(7) 0.6704(3) 0.28560(13) 0.0540(4) Uani 1 1 d . . .
H4D H 0.1438 0.5798 0.3185 0.065 Uiso 1 1 d R . .
H4E H 0.1339 0.7701 0.3240 0.065 Uiso 1 1 d R . .
C1 C 0.33349(9) 0.5063(2) 0.4930(2) 0.0336(5) Uani 1 1 d . . .
C2 C 0.38212(8) 0.5850(3) 0.48647(16) 0.0299(4) Uani 1 1 d . . .
C3 C 0.37737(8) 0.6286(3) 0.38699(17) 0.0357(4) Uani 1 1 d . . .
H3 H 0.3440 0.6113 0.3244 0.043 Uiso 1 1 calc R . .
C4 C 0.42139(8) 0.6973(3) 0.37902(16) 0.0349(4) Uani 1 1 d . . .
H4 H 0.4177 0.7258 0.3118 0.042 Uiso 1 1 calc R . .
C5 C 0.47084(7) 0.7229(2) 0.47238(15) 0.0274(4) Uani 1 1 d . . .
C6 C 0.47678(8) 0.6803(3) 0.57294(16) 0.0316(4) Uani 1 1 d . . .
H6 H 0.5102 0.6977 0.6355 0.038 Uiso 1 1 calc R . .
C7 C 0.43213(8) 0.6114(3) 0.57891(16) 0.0321(4) Uani 1 1 d . . .
H7 H 0.4358 0.5823 0.6461 0.038 Uiso 1 1 calc R . .
C8 C 0.55971(8) 0.8874(3) 0.38858(17) 0.0365(5) Uani 1 1 d . . .
H8 H 0.5687 0.9244 0.3364 0.044 Uiso 1 1 calc R . .
C9 C 0.56764(8) 0.8254(3) 0.54098(16) 0.0296(4) Uani 1 1 d . . .
H9 H 0.5812 0.8082 0.6148 0.036 Uiso 1 1 calc R . .

loop_
_atom_site_aniso_label
_atom_site_aniso_U_11
_atom_site_aniso_U_22
_atom_site_aniso_U_33
_atom_site_aniso_U_23
_atom_site_aniso_U_13
_atom_site_aniso_U_12
Ag1 0.02900(13) 0.04974(14) 0.04663(15) -0.00099(7) 0.01416(10) -0.00937(6)
N1 0.0257(8) 0.0308(8) 0.0274(8) -0.0004(6) 0.0141(7) -0.0023(6)
N2 0.0331(9) 0.0541(11) 0.0294(8) 0.0033(8) 0.0160(8) -0.0068(8)
N3 0.0262(8) 0.0310(8) 0.0374(9) -0.0013(7) 0.0165(7) -0.0031(7)
N4 0.0269(9) 0.0477(11) 0.0515(11) 0.0016(9) 0.0143(9) -0.0033(8)
O1 0.0322(8) 0.0598(10) 0.0472(10) 0.0010(8) 0.0186(8) -0.0143(7)
O2 0.0440(10) 0.0487(9) 0.0488(10) -0.0074(7) 0.0310(9) -0.0152(6)
O3 0.0436(10) 0.0526(10) 0.1002(15) 0.0197(10) 0.0373(10) 0.0006(8)
O4 0.0506(10) 0.0598(10) 0.0401(9) -0.0065(8) 0.0134(8) -0.0021(8)
C1 0.0315(12) 0.0265(9) 0.0466(13) -0.0004(8) 0.0222(11) -0.0027(7)
C2 0.0296(10) 0.0239(9) 0.0408(11) -0.0022(8) 0.0210(9) -0.0024(7)
C3 0.0280(10) 0.0401(11) 0.0343(10) -0.0012(9) 0.0119(9) -0.0077(8)
C4 0.0330(10) 0.0410(11) 0.0312(10) 0.0020(8) 0.0162(9) -0.0071(9)
C5 0.0257(9) 0.0249(9) 0.0343(10) -0.0009(7) 0.0168(8) -0.0010(7)
C6 0.0256(9) 0.0384(10) 0.0295(10) -0.0021(8) 0.0125(8) -0.0011(8)
C7 0.0339(10) 0.0343(10) 0.0324(10) 0.0007(8) 0.0197(9) 0.0005(8)
C8 0.0337(11) 0.0455(11) 0.0341(11) 0.0013(9) 0.0195(9) -0.0067(9)
C9 0.0267(9) 0.0310(9) 0.0306(10) -0.0004(8) 0.0136(8) -0.0018(8)

loop_
_atom_type_symbol
_atom_type_description
_atom_type_scat_dispersion_real
_atom_type_scat_dispersion_imag
_atom_type_scat_source
C C 0.0033 0.0016 'International Tables Vol C Tables 4.2.6.8 and 6.1.1.4'
H H 0.0000 0.0000 'International Tables Vol C Tables 4.2.6.8 and 6.1.1.4'
N N 0.0061 0.0033 'International Tables Vol C Tables 4.2.6.8 and 6.1.1.4'
O O 0.0106 0.0060 'International Tables Vol C Tables 4.2.6.8 and 6.1.1.4'
Ag Ag -0.8971 1.1015 'International Tables Vol C Tables 4.2.6.8 and 6.1.1.4'

loop_
_geom_angle_atom_site_label_1
_geom_angle_atom_site_label_2
_geom_angle_atom_site_label_3
_geom_angle
_geom_angle_site_symmetry_1
_geom_angle_site_symmetry_3
N3 Ag1 N4 168.93(7) . .
C9 N1 N2 109.88(15) . .
C9 N1 C5 130.21(16) . .
N2 N1 C5 119.88(15) . .
C8 N2 N1 102.70(16) . .
C9 N3 C8 103.89(16) . .
C9 N3 Ag1 127.70(14) . .
C8 N3 Ag1 128.14(13) . .
Ag1 N4 H4A 109.5 . .
Ag1 N4 H4B 109.5 . .
H4A N4 H4B 109.5 . .
Ag1 N4 H4C 109.5 . .
H4A N4 H4C 109.5 . .
H4B N4 H4C 109.5 . .
H3C O3 H3D 108.6 . .
H4D O4 H4E 108.4 . .
O1 C1 O2 125.2(2) . .
O1 C1 C2 117.3(2) . .
O2 C1 C2 117.5(2) . .
C7 C2 C3 118.65(17) . .
C7 C2 C1 121.05(18) . .
C3 C2 C1 120.29(19) . .
C4 C3 C2 121.26(19) . .
C4 C3 H3 119.4 . .
C2 C3 H3 119.4 . .
C5 C4 C3 119.05(18) . .
C5 C4 H4 120.5 . .
C3 C4 H4 120.5 . .
C4 C5 C6 120.93(17) . .
C4 C5 N1 119.06(16) . .
C6 C5 N1 120.01(17) . .
C5 C6 C7 119.00(18) . .
C5 C6 H6 120.5 . .
C7 C6 H6 120.5 . .
C2 C7 C6 121.11(18) . .
C2 C7 H7 119.4 . .
C6 C7 H7 119.4 . .
N2 C8 N3 114.17(17) . .
N2 C8 H8 122.9 . .
N3 C8 H8 122.9 . .
N3 C9 N1 109.36(17) . .
N3 C9 H9 125.3 . .
N1 C9 H9 125.3 . .

loop_
_geom_bond_atom_site_label_1
_geom_bond_atom_site_label_2
_geom_bond_distance
_geom_bond_site_symmetry_2
Ag1 N3 2.1268(16) .
Ag1 N4 2.1291(18) .
N1 C9 1.333(2) .
N1 N2 1.367(2) .
N1 C5 1.427(2) .
N2 C8 1.311(3) .
N3 C9 1.324(2) .
N3 C8 1.354(3) .
N4 H4A 0.8900 .
N4 H4B 0.8900 .
N4 H4C 0.8900 .
O1 C1 1.250(3) .
O2 C1 1.254(3) .
O3 H3C 0.8498 .
O3 H3D 0.8500 .
O4 H4D 0.8499 .
O4 H4E 0.8499 .
C1 C2 1.520(3) .
C2 C7 1.385(3) .
C2 C3 1.386(3) .
C3 C4 1.385(3) .
C3 H3 0.9300 .
C4 C5 1.381(3) .
C4 H4 0.9300 .
C5 C6 1.386(3) .
C6 C7 1.387(3) .
C6 H6 0.9300 .
C7 H7 0.9300 .
C8 H8 0.9300 .
C9 H9 0.9300 .

loop_
_geom_torsion_atom_site_label_1
_geom_torsion_atom_site_label_2
_geom_torsion_atom_site_label_3
_geom_torsion_atom_site_label_4
_geom_torsion
_geom_torsion_site_symmetry_1
_geom_torsion_site_symmetry_2
_geom_torsion_site_symmetry_3
_geom_torsion_site_symmetry_4
C9 N1 N2 C8 -0.3(2) . . . .
C5 N1 N2 C8 -178.48(17) . . . .
N4 Ag1 N3 C9 -62.0(4) . . . .
N4 Ag1 N3 C8 111.1(4) . . . .
O1 C1 C2 C7 -168.16(19) . . . .
O2 C1 C2 C7 11.6(3) . . . .
O1 C1 C2 C3 10.6(3) . . . .
O2 C1 C2 C3 -169.65(18) . . . .
C7 C2 C3 C4 -0.1(3) . . . .
C1 C2 C3 C4 -178.84(18) . . . .
C2 C3 C4 C5 -0.1(3) . . . .
C3 C4 C5 C6 0.2(3) . . . .
C3 C4 C5 N1 179.80(18) . . . .
C9 N1 C5 C4 -178.43(19) . . . .
N2 N1 C5 C4 -0.7(3) . . . .
C9 N1 C5 C6 1.2(3) . . . .
N2 N1 C5 C6 178.95(17) . . . .
C4 C5 C6 C7 -0.1(3) . . . .
N1 C5 C6 C7 -179.70(17) . . . .
C3 C2 C7 C6 0.2(3) . . . .
C1 C2 C7 C6 178.93(18) . . . .
C5 C6 C7 C2 -0.1(3) . . . .
N1 N2 C8 N3 0.2(2) . . . .
C9 N3 C8 N2 0.0(2) . . . .
Ag1 N3 C8 N2 -174.41(14) . . . .
C8 N3 C9 N1 -0.2(2) . . . .
Ag1 N3 C9 N1 174.24(12) . . . .
N2 N1 C9 N3 0.3(2) . . . .
C5 N1 C9 N3 178.27(17) . . . .
